data_4320005
loop_
_publ_author_name
'R\'emi Dessapt'
'Corine Simonnet-J\'egat'
'J\'er\^ome Marrot'
'Francis S\'echeresse'

_publ_contact_author
;
      C. Simonnet-J\'egat
      Institut Lavoisier, IREM, UMR C 8637
      Universit\'e de Versailles Saint-Quentin-en-Yvelines
      45 Avenue des Etats Unis
      78035 Versailles Cedex
      France
;
_publ_contact_author_email simonet@chimie.uvsq.fr
_publ_contact_author_fax '(33) 01 29 25 43 81'
_publ_contact_author_phone '(33) 01 39 25 43 90'
_publ_section_title
;
 Addition of Diphenylacetylene to [Mo(O~2~)(S~2~)]^2-^ in NH~3~-CH~3~OH
 Medium
;
_journal_name_full 'Inorganic Chemistry'
_journal_page_first 4072
_journal_page_last 4074
_journal_paper_doi 10.1021/ic001150d
_journal_volume 40
_journal_year 2001
_chemical_formula_sum 'C60 H100 Mo4 N4 O3 S13'
_chemical_formula_weight 1725.98
_chemical_name_systematic
; 
 ? 
;
_space_group_IT_number 19
_symmetry_cell_setting orthorhombic
_symmetry_space_group_name_Hall 'P 2ac 2ab'
_symmetry_space_group_name_H-M 'P 21 21 21'
_atom_sites_solution_hydrogens geom
_atom_sites_solution_primary direct
_atom_sites_solution_secondary difmap
_audit_creation_method SHELXL-97
_cell_angle_alpha 90.00
_cell_angle_beta 90.00
_cell_angle_gamma 90.00
_cell_formula_units_Z 2
_cell_length_a 10.7075(2)
_cell_length_b 15.1073(4)
_cell_length_c 23.9746(8)
_cell_measurement_reflns_used 6012
_cell_measurement_temperature 296(2)
_cell_volume 3878.17(18)
_computing_cell_refinement 'Bruker SMART'
_computing_data_collection 'Bruker SMART'
_computing_data_reduction 'Bruker SHELXTL'
_computing_molecular_graphics 'Bruker SHELXTL'
_computing_publication_material 'Bruker SHELXTL'
_computing_structure_refinement 'SHELXL-97 (Sheldrick, 1997)'
_computing_structure_solution 'SHELXS-97 (Sheldrick, 1990)'
_diffrn_ambient_temperature 296(2)
_diffrn_measured_fraction_theta_full 0.996
_diffrn_measured_fraction_theta_max 0.996
_diffrn_measurement_device_type 'CCD area detector'
_diffrn_measurement_method 'phi and omega scans'
_diffrn_radiation_monochromator graphite
_diffrn_radiation_source 'fine-focus sealed tube'
_diffrn_radiation_type MoK\a
_diffrn_radiation_wavelength 0.71073
_diffrn_reflns_av_R_equivalents 0.1475
_diffrn_reflns_av_sigmaI/netI 0.1869
_diffrn_reflns_limit_h_max 11
_diffrn_reflns_limit_h_min -11
_diffrn_reflns_limit_k_max 15
_diffrn_reflns_limit_k_min -16
_diffrn_reflns_limit_l_max 26
_diffrn_reflns_limit_l_min -26
_diffrn_reflns_number 16691
_diffrn_reflns_theta_full 23.41
_diffrn_reflns_theta_max 23.41
_diffrn_reflns_theta_min 1.59
_diffrn_standards_decay_% 0
_diffrn_standards_interval_count 0
_diffrn_standards_interval_time 0
_diffrn_standards_number 0
_exptl_absorpt_coefficient_mu 1.023
_exptl_absorpt_correction_T_max 0.9798
_exptl_absorpt_correction_T_min 0.7488
_exptl_absorpt_correction_type semi-empirical
_exptl_absorpt_process_details 'SADABS (Sheldrick, 1996)'
_exptl_crystal_colour orange
_exptl_crystal_density_diffrn 1.478
_exptl_crystal_density_method 'not measured'
_exptl_crystal_description needle
_exptl_crystal_F_000 1776
_exptl_crystal_size_max 0.30
_exptl_crystal_size_mid 0.03
_exptl_crystal_size_min 0.02
_refine_diff_density_max 0.818
_refine_diff_density_min -0.982
_refine_diff_density_rms 0.120
_refine_ls_abs_structure_details 'Flack H D (1983), Acta Cryst. A39, 876-881'
_refine_ls_abs_structure_Flack -0.20(12)
_refine_ls_extinction_method none
_refine_ls_goodness_of_fit_ref 1.021
_refine_ls_hydrogen_treatment mixed
_refine_ls_matrix_type full
_refine_ls_number_parameters 386
_refine_ls_number_reflns 5571
_refine_ls_number_restraints 0
_refine_ls_restrained_S_all 1.021
_refine_ls_R_factor_all 0.1835
_refine_ls_R_factor_gt 0.0849
_refine_ls_shift/su_max 0.000
_refine_ls_shift/su_mean 0.000
_refine_ls_structure_factor_coef Fsqd
_refine_ls_weighting_details 'calc w=1/[\s^2^(Fo^2^)+(0.0668P)^2^+0.0000P] where P=(Fo^2^+2Fc^2^)/3'
_refine_ls_weighting_scheme calc
_refine_ls_wR_factor_gt 0.1473
_refine_ls_wR_factor_ref 0.1824
_reflns_number_gt 2881
_reflns_number_total 5571
_reflns_threshold_expression >2sigma(I)
_cod_data_source_file ic001150d.cif
_cod_data_source_block remi13
_cod_depositor_comments
;
The following automatic conversions were performed:

'_symmetry_cell_setting' value 'Orthorhombic' changed to
'orthorhombic' according to the built-in table from CIF Core
dictionary named 'cif_core.dic' version 2.4.1 from 2010-06-29.

Automatic conversion script
Id: cif_fix_values 1646 2011-03-28 12:23:43Z adriana 
;
_cod_database_code 4320005

loop_
_symmetry_equiv_pos_as_xyz
'x, y, z'
'-x+1/2, -y, z+1/2'
'-x, y+1/2, -z+1/2'
'x+1/2, -y+1/2, -z'

loop_
_atom_site_label
_atom_site_type_symbol
_atom_site_fract_x
_atom_site_fract_y
_atom_site_fract_z
_atom_site_U_iso_or_equiv
_atom_site_adp_type
_atom_site_occupancy
_atom_site_symmetry_multiplicity
_atom_site_calc_flag
_atom_site_refinement_flags
_atom_site_disorder_assembly
_atom_site_disorder_group
S7 S -0.1473(11) 0.6910(9) 0.9291(5) 0.069(4) Uiso 0.50 1 d P . .
O7 O -0.145(2) 0.6581(19) 0.9422(11) 0.060(9) Uiso 0.50 1 d P . .
Mo1 Mo -0.22289(13) 0.53813(11) 0.80805(6) 0.0547(5) Uani 1 1 d . . .
Mo2 Mo -0.10551(13) 0.55882(10) 0.91363(6) 0.0566(5) Uani 1 1 d . . .
O1 O -0.2952(10) 0.6347(7) 0.7959(4) 0.063(3) Uani 1 1 d . . .
S1 S -0.2874(4) 0.4806(3) 0.89254(17) 0.0618(13) Uani 1 1 d . . .
S2 S -0.0152(4) 0.5658(4) 0.82447(18) 0.0690(15) Uani 1 1 d . . .
S3 S 0.1098(4) 0.5371(4) 0.93463(19) 0.0728(14) Uani 1 1 d . . .
S4 S -0.1253(4) 0.4684(3) 0.99618(18) 0.0663(14) Uani 1 1 d . . .
S5 S -0.1743(5) 0.4734(4) 0.7194(2) 0.0908(19) Uani 1 1 d . . .
S6 S -0.3259(5) 0.4203(4) 0.7605(2) 0.0898(18) Uani 1 1 d . . .
C1 C 0.0244(15) 0.4556(14) 1.0261(6) 0.063(5) Uani 1 1 d . . .
C2 C 0.0217(17) 0.4002(13) 1.0777(8) 0.060(5) Uani 1 1 d . . .
C3 C -0.0374(15) 0.4224(13) 1.1266(8) 0.062(5) Uani 1 1 d . . .
H3 H -0.0786 0.4765 1.1283 0.074 Uiso 1 1 calc R . .
C4 C -0.0392(17) 0.3699(16) 1.1726(8) 0.066(6) Uani 1 1 d . . .
H4 H -0.0825 0.3861 1.2046 0.079 Uiso 1 1 calc R . .
C5 C 0.026(2) 0.2914(17) 1.1695(8) 0.080(7) Uani 1 1 d . . .
H5 H 0.0287 0.2541 1.2004 0.096 Uiso 1 1 calc R . .
C6 C 0.0894(17) 0.2673(13) 1.1210(9) 0.071(6) Uani 1 1 d . . .
H6 H 0.1321 0.2137 1.1194 0.085 Uiso 1 1 calc R . .
C7 C 0.0884(17) 0.3218(13) 1.0762(8) 0.065(5) Uani 1 1 d . . .
H7 H 0.1327 0.3065 1.0443 0.078 Uiso 1 1 calc R . .
C8 C 0.1240(16) 0.4893(12) 1.0016(7) 0.066(5) Uani 1 1 d . . .
C9 C 0.2555(16) 0.4901(12) 1.0259(7) 0.064(5) Uani 1 1 d . . .
C10 C 0.2778(19) 0.5110(12) 1.0808(8) 0.083(6) Uani 1 1 d . . .
H10 H 0.2094 0.5194 1.1041 0.099 Uiso 1 1 calc R . .
C11 C 0.397(2) 0.5201(15) 1.1035(9) 0.107(8) Uani 1 1 d . . .
H11 H 0.4107 0.5353 1.1406 0.128 Uiso 1 1 calc R . .
C12 C 0.493(2) 0.5049(15) 1.0668(11) 0.106(8) Uani 1 1 d . . .
H12 H 0.5744 0.5103 1.0800 0.128 Uiso 1 1 calc R . .
C13 C 0.4771(18) 0.4825(16) 1.0120(10) 0.102(8) Uani 1 1 d . . .
H13 H 0.5458 0.4714 0.9893 0.122 Uiso 1 1 calc R . .
C14 C 0.3585(16) 0.4767(14) 0.9912(8) 0.090(7) Uani 1 1 d . . .
H14 H 0.3464 0.4636 0.9537 0.108 Uiso 1 1 calc R . .
N1 N 0.5541(16) 0.2380(14) 0.1557(8) 0.095(6) Uani 1 1 d . . .
C20 C 0.4982(19) 0.3184(15) 0.1833(9) 0.090(7) Uani 1 1 d . . .
H20A H 0.5575 0.3426 0.2098 0.107 Uiso 1 1 calc R . .
H20B H 0.4818 0.3633 0.1553 0.107 Uiso 1 1 calc R . .
C21 C 0.379(3) 0.296(2) 0.2129(9) 0.175(14) Uani 1 1 d . . .
H21A H 0.3352 0.2514 0.1923 0.263 Uiso 1 1 calc R . .
H21B H 0.3283 0.3481 0.2157 0.263 Uiso 1 1 calc R . .
H21C H 0.3980 0.2743 0.2495 0.263 Uiso 1 1 calc R . .
C30 C 0.472(2) 0.2017(15) 0.1089(10) 0.104(8) Uani 1 1 d . . .
H30A H 0.5162 0.1539 0.0907 0.124 Uiso 1 1 calc R . .
H30B H 0.3971 0.1766 0.1256 0.124 Uiso 1 1 calc R . .
C31 C 0.433(3) 0.266(2) 0.0657(11) 0.151(11) Uani 1 1 d . . .
H31A H 0.4530 0.3251 0.0779 0.227 Uiso 1 1 calc R . .
H31B H 0.3443 0.2618 0.0598 0.227 Uiso 1 1 calc R . .
H31C H 0.4758 0.2539 0.0315 0.227 Uiso 1 1 calc R . .
C40 C 0.673(2) 0.2754(19) 0.1314(14) 0.172(14) Uani 1 1 d . . .
H40A H 0.7262 0.2954 0.1618 0.206 Uiso 1 1 calc R . .
H40B H 0.6526 0.3268 0.1089 0.206 Uiso 1 1 calc R . .
C41 C 0.747(3) 0.210(2) 0.0955(14) 0.206(17) Uani 1 1 d . . .
H41A H 0.7018 0.1979 0.0618 0.309 Uiso 1 1 calc R . .
H41B H 0.7596 0.1560 0.1158 0.309 Uiso 1 1 calc R . .
H41C H 0.8269 0.2353 0.0862 0.309 Uiso 1 1 calc R . .
C50 C 0.583(3) 0.1650(15) 0.1931(13) 0.160(13) Uani 1 1 d . . .
H50A H 0.6212 0.1181 0.1712 0.192 Uiso 1 1 calc R . .
H50B H 0.5053 0.1421 0.2078 0.192 Uiso 1 1 calc R . .
C51 C 0.667(3) 0.1841(18) 0.2412(12) 0.22(2) Uani 1 1 d . . .
H51A H 0.7520 0.1882 0.2283 0.336 Uiso 1 1 calc R . .
H51B H 0.6608 0.1372 0.2681 0.336 Uiso 1 1 calc R . .
H51C H 0.6432 0.2390 0.2582 0.336 Uiso 1 1 calc R . .
N2 N 0.4240(12) 0.7340(11) 0.8812(5) 0.060(4) Uani 1 1 d . . .
C60 C 0.5204(17) 0.6852(13) 0.9163(8) 0.080(6) Uani 1 1 d . . .
H60A H 0.4896 0.6259 0.9234 0.095 Uiso 1 1 calc R . .
H60B H 0.5964 0.6797 0.8946 0.095 Uiso 1 1 calc R . .
C61 C 0.552(2) 0.726(2) 0.9697(9) 0.162(14) Uani 1 1 d . . .
H61A H 0.5943 0.7812 0.9633 0.243 Uiso 1 1 calc R . .
H61B H 0.6049 0.6872 0.9906 0.243 Uiso 1 1 calc R . .
H61C H 0.4765 0.7371 0.9904 0.243 Uiso 1 1 calc R . .
C70 C 0.3060(17) 0.7360(13) 0.9137(8) 0.082(6) Uani 1 1 d . . .
H70A H 0.3194 0.7720 0.9466 0.098 Uiso 1 1 calc R . .
H70B H 0.2881 0.6763 0.9263 0.098 Uiso 1 1 calc R . .
C71 C 0.1893(16) 0.7716(15) 0.8828(8) 0.104(8) Uani 1 1 d . . .
H71A H 0.1971 0.8344 0.8778 0.156 Uiso 1 1 calc R . .
H71B H 0.1159 0.7592 0.9044 0.156 Uiso 1 1 calc R . .
H71C H 0.1825 0.7434 0.8470 0.156 Uiso 1 1 calc R . .
C80 C 0.461(2) 0.8282(14) 0.8707(9) 0.094(7) Uani 1 1 d . . .
H80A H 0.4648 0.8590 0.9061 0.112 Uiso 1 1 calc R . .
H80B H 0.3957 0.8562 0.8487 0.112 Uiso 1 1 calc R . .
C81 C 0.585(2) 0.8400(14) 0.8406(9) 0.110(8) Uani 1 1 d . . .
H81A H 0.6521 0.8372 0.8672 0.165 Uiso 1 1 calc R . .
H81B H 0.5864 0.8963 0.8221 0.165 Uiso 1 1 calc R . .
H81C H 0.5952 0.7937 0.8136 0.165 Uiso 1 1 calc R . .
C90 C 0.4052(17) 0.6900(13) 0.8254(7) 0.070(6) Uani 1 1 d . . .
H90A H 0.4832 0.6935 0.8049 0.084 Uiso 1 1 calc R . .
H90B H 0.3439 0.7242 0.8047 0.084 Uiso 1 1 calc R . .
C91 C 0.3624(17) 0.5925(12) 0.8256(8) 0.085(6) Uani 1 1 d . . .
H91A H 0.4214 0.5575 0.8462 0.127 Uiso 1 1 calc R . .
H91B H 0.3576 0.5711 0.7880 0.127 Uiso 1 1 calc R . .
H91C H 0.2817 0.5882 0.8429 0.127 Uiso 1 1 calc R . .

loop_
_atom_site_aniso_label
_atom_site_aniso_U_11
_atom_site_aniso_U_22
_atom_site_aniso_U_33
_atom_site_aniso_U_23
_atom_site_aniso_U_13
_atom_site_aniso_U_12
Mo1 0.0442(8) 0.0650(12) 0.0550(9) 0.0004(9) -0.0038(8) 0.0038(8)
Mo2 0.0419(9) 0.0675(11) 0.0605(10) -0.0008(9) -0.0044(8) 0.0010(9)
O1 0.066(8) 0.047(7) 0.075(8) 0.011(6) -0.016(7) -0.008(6)
S1 0.044(2) 0.083(4) 0.057(3) 0.003(2) -0.003(2) -0.004(3)
S2 0.043(3) 0.098(4) 0.067(3) 0.017(3) -0.001(2) 0.004(3)
S3 0.045(3) 0.102(4) 0.071(3) 0.018(3) -0.004(3) -0.003(3)
S4 0.041(2) 0.097(4) 0.061(3) 0.010(3) 0.000(2) 0.002(3)
S5 0.082(4) 0.122(5) 0.068(3) -0.011(3) 0.008(3) 0.006(4)
S6 0.097(4) 0.091(5) 0.080(4) -0.015(3) -0.003(3) -0.018(3)
C1 0.048(12) 0.103(16) 0.037(10) -0.015(11) 0.005(9) 0.013(12)
C2 0.055(12) 0.071(15) 0.053(13) -0.003(11) -0.006(11) 0.003(10)
C3 0.039(11) 0.075(15) 0.071(13) -0.011(13) 0.010(10) 0.004(10)
C4 0.044(12) 0.095(18) 0.059(14) 0.010(12) 0.011(10) -0.019(12)
C5 0.075(16) 0.10(2) 0.064(16) 0.028(13) -0.017(13) -0.027(14)
C6 0.054(13) 0.088(16) 0.071(15) -0.010(13) 0.000(12) 0.025(11)
C7 0.056(13) 0.079(16) 0.059(14) 0.011(11) 0.011(11) -0.001(12)
C8 0.041(11) 0.101(16) 0.057(12) -0.019(10) 0.006(10) -0.014(10)
C9 0.053(13) 0.088(15) 0.049(11) 0.009(9) -0.002(10) 0.001(10)
C10 0.070(14) 0.110(17) 0.069(14) -0.020(11) -0.005(12) -0.005(12)
C11 0.059(13) 0.16(2) 0.100(17) -0.012(15) 0.005(16) -0.010(16)
C12 0.063(15) 0.13(2) 0.12(2) 0.024(17) -0.017(17) -0.030(14)
C13 0.046(14) 0.17(2) 0.089(17) 0.044(17) -0.013(13) 0.008(14)
C14 0.048(12) 0.16(2) 0.065(13) 0.052(13) -0.005(11) -0.001(13)
N1 0.054(11) 0.098(16) 0.134(16) 0.001(14) -0.009(12) -0.006(11)
C20 0.063(14) 0.10(2) 0.102(18) -0.030(15) -0.007(14) 0.010(13)
C21 0.11(2) 0.32(4) 0.097(19) -0.10(2) 0.011(18) -0.03(2)
C30 0.069(15) 0.10(2) 0.14(2) -0.004(17) -0.038(16) -0.014(13)
C31 0.14(3) 0.18(3) 0.14(2) -0.02(2) -0.02(2) -0.03(2)
C40 0.077(18) 0.12(3) 0.31(4) -0.06(3) 0.06(2) -0.035(18)
C41 0.09(2) 0.25(4) 0.28(4) -0.15(4) -0.01(3) -0.01(2)
C50 0.17(3) 0.067(18) 0.24(3) 0.04(2) -0.12(3) -0.022(18)
C51 0.25(4) 0.13(3) 0.29(4) 0.07(3) -0.23(4) -0.06(2)
N2 0.039(9) 0.089(13) 0.052(10) -0.014(8) 0.017(8) 0.004(8)
C60 0.062(13) 0.109(17) 0.067(14) 0.030(13) -0.011(12) 0.027(12)
C61 0.14(2) 0.26(4) 0.09(2) -0.06(2) -0.067(18) 0.10(2)
C70 0.077(15) 0.103(17) 0.065(13) -0.013(12) 0.005(13) 0.015(12)
C71 0.031(12) 0.17(2) 0.110(18) 0.011(16) 0.023(12) 0.012(13)
C80 0.11(2) 0.072(18) 0.099(17) 0.008(14) 0.004(15) -0.019(14)
C81 0.079(18) 0.101(19) 0.15(2) -0.009(15) 0.021(16) -0.015(14)
C90 0.049(12) 0.088(16) 0.075(14) 0.002(11) 0.003(11) 0.011(12)
C91 0.071(14) 0.070(16) 0.113(17) -0.013(12) 0.022(13) 0.009(11)

loop_
_atom_type_symbol
_atom_type_description
_atom_type_scat_dispersion_real
_atom_type_scat_dispersion_imag
_atom_type_scat_source
C C 0.0033 0.0016 'International Tables Vol C Tables 4.2.6.8 and 6.1.1.4'
H H 0.0000 0.0000 'International Tables Vol C Tables 4.2.6.8 and 6.1.1.4'
N N 0.0061 0.0033 'International Tables Vol C Tables 4.2.6.8 and 6.1.1.4'
O O 0.0106 0.0060 'International Tables Vol C Tables 4.2.6.8 and 6.1.1.4'
S S 0.1246 0.1234 'International Tables Vol C Tables 4.2.6.8 and 6.1.1.4'
Mo Mo -1.6832 0.6857 'International Tables Vol C Tables 4.2.6.8 and 6.1.1.4'

loop_
_geom_angle_atom_site_label_1
_geom_angle_atom_site_label_2
_geom_angle_atom_site_label_3
_geom_angle
_geom_angle_site_symmetry_1
_geom_angle_site_symmetry_3
_geom_angle_publ_flag
O7 S7 Mo2 44(3) . . ?
S7 O7 Mo2 123(4) . . ?
O1 Mo1 S2 108.6(4) . . ?
O1 Mo1 S1 110.0(4) . . ?
S2 Mo1 S1 102.00(16) . . ?
O1 Mo1 S6 110.7(4) . . ?
S2 Mo1 S6 131.7(2) . . ?
S1 Mo1 S6 89.99(18) . . ?
O1 Mo1 S5 107.5(4) . . ?
S2 Mo1 S5 90.93(19) . . ?
S1 Mo1 S5 133.53(19) . . ?
S6 Mo1 S5 51.07(19) . . ?
O1 Mo1 Mo2 105.2(4) . . ?
S2 Mo1 Mo2 53.09(11) . . ?
S1 Mo1 Mo2 52.64(11) . . ?
S6 Mo1 Mo2 135.42(15) . . ?
S5 Mo1 Mo2 137.60(15) . . ?
O7 Mo2 S7 13.8(9) . . ?
O7 Mo2 S1 108.9(9) . . ?
S7 Mo2 S1 110.2(4) . . ?
O7 Mo2 S2 115.4(9) . . ?
S7 Mo2 S2 102.0(4) . . ?
S1 Mo2 S2 99.73(17) . . ?
O7 Mo2 S3 106.2(9) . . ?
S7 Mo2 S3 107.6(4) . . ?
S1 Mo2 S3 141.57(19) . . ?
S2 Mo2 S3 78.48(16) . . ?
O7 Mo2 S4 98.4(9) . . ?
S7 Mo2 S4 112.2(4) . . ?
S1 Mo2 S4 79.49(16) . . ?
S2 Mo2 S4 143.88(19) . . ?
S3 Mo2 S4 80.43(16) . . ?
O7 Mo2 Mo1 110.1(9) . . ?
S7 Mo2 Mo1 99.7(3) . . ?
S1 Mo2 Mo1 51.87(11) . . ?
S2 Mo2 Mo1 51.43(12) . . ?
S3 Mo2 Mo1 126.92(13) . . ?
S4 Mo2 Mo1 128.96(13) . . ?
Mo1 S1 Mo2 75.49(13) . . ?
Mo1 S2 Mo2 75.48(14) . . ?
C8 S3 Mo2 109.4(6) . . ?
C1 S4 Mo2 108.4(7) . . ?
S6 S5 Mo1 64.1(2) . . ?
S5 S6 Mo1 64.8(2) . . ?
C8 C1 C2 126.9(15) . . ?
C8 C1 S4 120.7(14) . . ?
C2 C1 S4 112.3(13) . . ?
C3 C2 C7 118.0(17) . . ?
C3 C2 C1 125.4(19) . . ?
C7 C2 C1 116.6(17) . . ?
C4 C3 C2 123.8(18) . . ?
C4 C3 H3 118.1 . . ?
C2 C3 H3 118.1 . . ?
C3 C4 C5 116.9(18) . . ?
C3 C4 H4 121.6 . . ?
C5 C4 H4 121.6 . . ?
C4 C5 C6 121.0(19) . . ?
C4 C5 H5 119.5 . . ?
C6 C5 H5 119.5 . . ?
C7 C6 C5 120.0(19) . . ?
C7 C6 H6 120.0 . . ?
C5 C6 H6 120.0 . . ?
C6 C7 C2 120.3(18) . . ?
C6 C7 H7 119.9 . . ?
C2 C7 H7 119.9 . . ?
C1 C8 C9 125.5(16) . . ?
C1 C8 S3 119.5(13) . . ?
C9 C8 S3 115.0(13) . . ?
C10 C9 C14 117.8(18) . . ?
C10 C9 C8 121.9(17) . . ?
C14 C9 C8 120.1(16) . . ?
C9 C10 C11 124(2) . . ?
C9 C10 H10 118.1 . . ?
C11 C10 H10 118.1 . . ?
C12 C11 C10 115(2) . . ?
C12 C11 H11 122.6 . . ?
C10 C11 H11 122.6 . . ?
C13 C12 C11 124(2) . . ?
C13 C12 H12 117.8 . . ?
C11 C12 H12 117.8 . . ?
C12 C13 C14 119(2) . . ?
C12 C13 H13 120.6 . . ?
C14 C13 H13 120.6 . . ?
C13 C14 C9 121(2) . . ?
C13 C14 H14 119.7 . . ?
C9 C14 H14 119.7 . . ?
C50 N1 C20 115(2) . . ?
C50 N1 C40 110(2) . . ?
C20 N1 C40 101.7(19) . . ?
C50 N1 C30 107.7(19) . . ?
C20 N1 C30 112.5(16) . . ?
C40 N1 C30 110(2) . . ?
C21 C20 N1 111(2) . . ?
C21 C20 H20A 109.4 . . ?
N1 C20 H20A 109.4 . . ?
C21 C20 H20B 109.4 . . ?
N1 C20 H20B 109.4 . . ?
H20A C20 H20B 108.0 . . ?
C20 C21 H21A 109.5 . . ?
C20 C21 H21B 109.5 . . ?
H21A C21 H21B 109.5 . . ?
C20 C21 H21C 109.5 . . ?
H21A C21 H21C 109.5 . . ?
H21B C21 H21C 109.5 . . ?
C31 C30 N1 116(2) . . ?
C31 C30 H30A 108.3 . . ?
N1 C30 H30A 108.3 . . ?
C31 C30 H30B 108.3 . . ?
N1 C30 H30B 108.3 . . ?
H30A C30 H30B 107.4 . . ?
C30 C31 H31A 109.5 . . ?
C30 C31 H31B 109.5 . . ?
H31A C31 H31B 109.5 . . ?
C30 C31 H31C 109.5 . . ?
H31A C31 H31C 109.5 . . ?
H31B C31 H31C 109.5 . . ?
N1 C40 C41 114(2) . . ?
N1 C40 H40A 108.7 . . ?
C41 C40 H40A 108.7 . . ?
N1 C40 H40B 108.7 . . ?
C41 C40 H40B 108.7 . . ?
H40A C40 H40B 107.6 . . ?
C40 C41 H41A 109.5 . . ?
C40 C41 H41B 109.5 . . ?
H41A C41 H41B 109.5 . . ?
C40 C41 H41C 109.5 . . ?
H41A C41 H41C 109.5 . . ?
H41B C41 H41C 109.5 . . ?
N1 C50 C51 117(2) . . ?
N1 C50 H50A 108.0 . . ?
C51 C50 H50A 108.0 . . ?
N1 C50 H50B 108.0 . . ?
C51 C50 H50B 108.0 . . ?
H50A C50 H50B 107.2 . . ?
C50 C51 H51A 109.5 . . ?
C50 C51 H51B 109.5 . . ?
H51A C51 H51B 109.5 . . ?
C50 C51 H51C 109.5 . . ?
H51A C51 H51C 109.5 . . ?
H51B C51 H51C 109.5 . . ?
C70 N2 C80 107.0(15) . . ?
C70 N2 C90 111.1(14) . . ?
C80 N2 C90 107.6(14) . . ?
C70 N2 C60 107.3(13) . . ?
C80 N2 C60 112.1(15) . . ?
C90 N2 C60 111.6(14) . . ?
C61 C60 N2 115.8(17) . . ?
C61 C60 H60A 108.3 . . ?
N2 C60 H60A 108.3 . . ?
C61 C60 H60B 108.3 . . ?
N2 C60 H60B 108.3 . . ?
H60A C60 H60B 107.4 . . ?
C60 C61 H61A 109.5 . . ?
C60 C61 H61B 109.5 . . ?
H61A C61 H61B 109.5 . . ?
C60 C61 H61C 109.5 . . ?
H61A C61 H61C 109.5 . . ?
H61B C61 H61C 109.5 . . ?
N2 C70 C71 116.3(15) . . ?
N2 C70 H70A 108.2 . . ?
C71 C70 H70A 108.2 . . ?
N2 C70 H70B 108.2 . . ?
C71 C70 H70B 108.2 . . ?
H70A C70 H70B 107.4 . . ?
C70 C71 H71A 109.5 . . ?
C70 C71 H71B 109.5 . . ?
H71A C71 H71B 109.5 . . ?
C70 C71 H71C 109.5 . . ?
H71A C71 H71C 109.5 . . ?
H71B C71 H71C 109.5 . . ?
N2 C80 C81 114.8(18) . . ?
N2 C80 H80A 108.6 . . ?
C81 C80 H80A 108.6 . . ?
N2 C80 H80B 108.6 . . ?
C81 C80 H80B 108.6 . . ?
H80A C80 H80B 107.6 . . ?
C80 C81 H81A 109.5 . . ?
C80 C81 H81B 109.5 . . ?
H81A C81 H81B 109.5 . . ?
C80 C81 H81C 109.5 . . ?
H81A C81 H81C 109.5 . . ?
H81B C81 H81C 109.5 . . ?
N2 C90 C91 117.2(15) . . ?
N2 C90 H90A 108.0 . . ?
C91 C90 H90A 108.0 . . ?
N2 C90 H90B 108.0 . . ?
C91 C90 H90B 108.0 . . ?
H90A C90 H90B 107.3 . . ?
C90 C91 H91A 109.5 . . ?
C90 C91 H91B 109.5 . . ?
H91A C91 H91B 109.5 . . ?
C90 C91 H91C 109.5 . . ?
H91A C91 H91C 109.5 . . ?
H91B C91 H91C 109.5 . . ?

loop_
_geom_bond_atom_site_label_1
_geom_bond_atom_site_label_2
_geom_bond_distance
_geom_bond_site_symmetry_2
_geom_bond_publ_flag
S7 O7 0.59(3) . ?
S7 Mo2 2.080(13) . ?
O7 Mo2 1.70(3) . ?
Mo1 O1 1.678(10) . ?
Mo1 S2 2.296(5) . ?
Mo1 S1 2.310(4) . ?
Mo1 S6 2.384(5) . ?
Mo1 S5 2.397(5) . ?
Mo1 Mo2 2.843(2) . ?
Mo2 S1 2.334(4) . ?
Mo2 S2 2.348(4) . ?
Mo2 S3 2.382(5) . ?
Mo2 S4 2.414(5) . ?
S3 C8 1.767(18) . ?
S4 C1 1.767(16) . ?
S5 S6 2.061(8) . ?
C1 C8 1.32(2) . ?
C1 C2 1.49(2) . ?
C2 C3 1.37(2) . ?
C2 C7 1.38(2) . ?
C3 C4 1.36(2) . ?
C3 H3 0.9300 . ?
C4 C5 1.38(3) . ?
C4 H4 0.9300 . ?
C5 C6 1.39(2) . ?
C5 H5 0.9300 . ?
C6 C7 1.35(2) . ?
C6 H6 0.9300 . ?
C7 H7 0.9300 . ?
C8 C9 1.52(2) . ?
C9 C10 1.37(2) . ?
C9 C14 1.40(2) . ?
C10 C11 1.40(2) . ?
C10 H10 0.9300 . ?
C11 C12 1.37(3) . ?
C11 H11 0.9300 . ?
C12 C13 1.37(3) . ?
C12 H12 0.9300 . ?
C13 C14 1.37(2) . ?
C13 H13 0.9300 . ?
C14 H14 0.9300 . ?
N1 C50 1.46(3) . ?
N1 C20 1.51(2) . ?
N1 C40 1.51(3) . ?
N1 C30 1.53(2) . ?
C20 C21 1.50(3) . ?
C20 H20A 0.9700 . ?
C20 H20B 0.9700 . ?
C21 H21A 0.9600 . ?
C21 H21B 0.9600 . ?
C21 H21C 0.9600 . ?
C30 C31 1.48(3) . ?
C30 H30A 0.9700 . ?
C30 H30B 0.9700 . ?
C31 H31A 0.9600 . ?
C31 H31B 0.9600 . ?
C31 H31C 0.9600 . ?
C40 C41 1.53(3) . ?
C40 H40A 0.9700 . ?
C40 H40B 0.9700 . ?
C41 H41A 0.9600 . ?
C41 H41B 0.9600 . ?
C41 H41C 0.9600 . ?
C50 C51 1.49(3) . ?
C50 H50A 0.9700 . ?
C50 H50B 0.9700 . ?
C51 H51A 0.9600 . ?
C51 H51B 0.9600 . ?
C51 H51C 0.9600 . ?
N2 C70 1.48(2) . ?
N2 C80 1.50(2) . ?
N2 C90 1.51(2) . ?
N2 C60 1.521(19) . ?
C60 C61 1.46(2) . ?
C60 H60A 0.9700 . ?
C60 H60B 0.9700 . ?
C61 H61A 0.9600 . ?
C61 H61B 0.9600 . ?
C61 H61C 0.9600 . ?
C70 C71 1.55(2) . ?
C70 H70A 0.9700 . ?
C70 H70B 0.9700 . ?
C71 H71A 0.9600 . ?
C71 H71B 0.9600 . ?
C71 H71C 0.9600 . ?
C80 C81 1.53(3) . ?
C80 H80A 0.9700 . ?
C80 H80B 0.9700 . ?
C81 H81A 0.9600 . ?
C81 H81B 0.9600 . ?
C81 H81C 0.9600 . ?
C90 C91 1.54(2) . ?
C90 H90A 0.9700 . ?
C90 H90B 0.9700 . ?
C91 H91A 0.9600 . ?
C91 H91B 0.9600 . ?
C91 H91C 0.9600 . ?
